data_4345831
loop_
_publ_author_name
'Wong, Ho-Yin'
'Lo, Wai-Sum'
'Chan, Wesley Ting Kwok'
'Law, Ga-Lai'

_publ_section_title
;
 Mechanistic Investigation of Inducing Triboluminescence in
 Lanthanide(III) \b-Diketonate Complexes.
;
_journal_issue 9
_journal_name_full 'Inorganic chemistry'
_journal_page_first 5135
_journal_page_last 5140
_journal_paper_doi 10.1021/acs.inorgchem.7b00273
_journal_volume 56
_journal_year 2017
_chemical_formula_moiety 'C34 H20 Eu F9 N2 O6 S3'
_chemical_formula_sum 'C34 H20 Eu F9 N2 O6 S3'
_chemical_formula_weight 971.66
_chemical_name_systematic
; 
 ? 
;
_space_group_IT_number 14
_symmetry_cell_setting monoclinic
_symmetry_space_group_name_Hall '-P 2yn'
_symmetry_space_group_name_H-M 'P 1 21/n 1'
_atom_sites_solution_hydrogens geom
_atom_sites_solution_primary direct
_atom_sites_solution_secondary difmap
_audit_creation_method SHELXL-97
_cell_angle_alpha 90.00
_cell_angle_beta 103.2639(20)
_cell_angle_gamma 90.00
_cell_formula_units_Z 4
_cell_length_a 10.3490(8)
_cell_length_b 16.9543(12)
_cell_length_c 21.8029(16)
_cell_measurement_reflns_used 9861
_cell_measurement_temperature 294(2)
_cell_measurement_theta_max 27.58
_cell_measurement_theta_min 2.35
_cell_volume 3723.5(5)
_computing_cell_refinement 'Bruker APEX3'
_computing_data_collection 'Bruker APEX3'
_computing_data_reduction 'Bruker SAINT'
_computing_molecular_graphics 'Bruker SHELXTL'
_computing_publication_material 'Bruker SHELXTL'
_computing_structure_refinement 'SHELXL-97 (Sheldrick, 1997)'
_computing_structure_solution 'SHELXS-97 (Sheldrick, 1990)'
_diffrn_ambient_temperature 294(2)
_diffrn_measured_fraction_theta_full 0.993
_diffrn_measured_fraction_theta_max 0.993
_diffrn_measurement_device_type 'Photon-100 CMOS area detector'
_diffrn_measurement_method 'phi and omega scans'
_diffrn_radiation_monochromator graphite
_diffrn_radiation_source 'mirco-focus sealed tube'
_diffrn_radiation_type MoK\a
_diffrn_radiation_wavelength 0.71073
_diffrn_reflns_av_R_equivalents 0.0321
_diffrn_reflns_av_sigmaI/netI 0.0134
_diffrn_reflns_limit_h_max 13
_diffrn_reflns_limit_h_min -13
_diffrn_reflns_limit_k_max 22
_diffrn_reflns_limit_k_min -22
_diffrn_reflns_limit_l_max 28
_diffrn_reflns_limit_l_min -28
_diffrn_reflns_number 149392
_diffrn_reflns_theta_full 27.67
_diffrn_reflns_theta_max 27.67
_diffrn_reflns_theta_min 2.35
_exptl_absorpt_coefficient_mu 1.944
_exptl_absorpt_correction_T_max 0.6526
_exptl_absorpt_correction_T_min 0.5578
_exptl_absorpt_correction_type multi-scan
_exptl_absorpt_process_details 'SAINT ver. 8.34A; BRUKER SADABS'
_exptl_crystal_colour yellow
_exptl_crystal_density_diffrn 1.733
_exptl_crystal_density_method 'not measured'
_exptl_crystal_description Block
_exptl_crystal_F_000 1912
_exptl_crystal_size_max 0.34
_exptl_crystal_size_mid 0.26
_exptl_crystal_size_min 0.24
_refine_diff_density_max 1.156
_refine_diff_density_min -0.983
_refine_diff_density_rms 0.100
_refine_ls_extinction_method none
_refine_ls_goodness_of_fit_ref 1.079
_refine_ls_hydrogen_treatment constr
_refine_ls_matrix_type full
_refine_ls_number_parameters 508
_refine_ls_number_reflns 8643
_refine_ls_number_restraints 6
_refine_ls_restrained_S_all 1.082
_refine_ls_R_factor_all 0.0455
_refine_ls_R_factor_gt 0.0380
_refine_ls_shift/su_max 0.001
_refine_ls_shift/su_mean 0.000
_refine_ls_structure_factor_coef Fsqd
_refine_ls_weighting_details 'calc w=1/[\s^2^(Fo^2^)+(0.0590P)^2^+5.7910P] where P=(Fo^2^+2Fc^2^)/3'
_refine_ls_weighting_scheme calc
_refine_ls_wR_factor_gt 0.1077
_refine_ls_wR_factor_ref 0.1124
_reflns_number_gt 7534
_reflns_number_total 8643
_reflns_threshold_expression >2sigma(I)
_cod_data_source_file ic7b00273_si_009.cif
_cod_data_source_block bcwhy68
_cod_depositor_comments
;
The following automatic conversions were performed:

'_symmetry_cell_setting' value 'Monoclinic' changed to 'monoclinic'
according to
/home/data/users/saulius/crontab/automatic-downloads/current/ACS/lib/dictionaries/cif_core.dic
dictionary named 'cif_core.dic' version 2.4.2 from 2011-04-26.

Automatic conversion script
Id: cif_fix_values 4973 2017-02-22 13:04:09Z antanas 
;
_cod_original_sg_symbol_H-M 'P 21/n'
_cod_database_code 4345831

loop_
_symmetry_equiv_pos_as_xyz
'x, y, z'
'-x+1/2, y+1/2, -z+1/2'
'-x, -y, -z'
'x-1/2, -y-1/2, z-1/2'

loop_
_atom_site_label
_atom_site_type_symbol
_atom_site_fract_x
_atom_site_fract_y
_atom_site_fract_z
_atom_site_U_iso_or_equiv
_atom_site_adp_type
_atom_site_occupancy
_atom_site_symmetry_multiplicity
_atom_site_calc_flag
_atom_site_refinement_flags
_atom_site_disorder_assembly
_atom_site_disorder_group
Eu1 Eu 0.536275(17) 0.327806(11) 0.369398(8) 0.03998(8) Uani 1 1 d . . .
N1 N 0.6718(3) 0.3689(2) 0.47848(15) 0.0472(7) Uani 1 1 d . . .
N2 N 0.4087(3) 0.3887(2) 0.44755(15) 0.0460(7) Uani 1 1 d . . .
C1 C 0.8038(4) 0.3610(3) 0.4908(2) 0.0567(10) Uani 1 1 d . . .
H1A H 0.8437 0.3502 0.4577 0.068 Uiso 1 1 calc R . .
C2 C 0.8828(5) 0.3683(3) 0.5505(2) 0.0663(12) Uani 1 1 d . . .
H2A H 0.9745 0.3627 0.5576 0.080 Uiso 1 1 calc R . .
C3 C 0.8248(5) 0.3838(4) 0.5990(2) 0.0748(14) Uani 1 1 d . . .
H3A H 0.8760 0.3879 0.6399 0.090 Uiso 1 1 calc R . .
C4 C 0.6892(5) 0.3935(3) 0.5869(2) 0.0674(12) Uani 1 1 d . . .
H4A H 0.6484 0.4044 0.6198 0.081 Uiso 1 1 calc R . .
C5 C 0.6135(4) 0.3869(2) 0.52580(19) 0.0481(9) Uani 1 1 d . . .
C6 C 0.4678(4) 0.3975(2) 0.50863(19) 0.0471(8) Uani 1 1 d . . .
C7 C 0.3946(5) 0.4168(3) 0.5517(2) 0.0694(13) Uani 1 1 d . . .
H7A H 0.4365 0.4229 0.5940 0.083 Uiso 1 1 calc R . .
C8 C 0.2602(6) 0.4272(4) 0.5325(3) 0.0775(15) Uani 1 1 d . . .
H8A H 0.2105 0.4413 0.5614 0.093 Uiso 1 1 calc R . .
C9 C 0.2007(5) 0.4167(3) 0.4710(3) 0.0665(12) Uani 1 1 d . . .
H9A H 0.1092 0.4215 0.4571 0.080 Uiso 1 1 calc R . .
C10 C 0.2780(4) 0.3986(3) 0.4295(2) 0.0562(10) Uani 1 1 d . . .
H10A H 0.2372 0.3931 0.3871 0.067 Uiso 1 1 calc R . .
O1 O 0.7043(3) 0.41382(18) 0.35063(13) 0.0518(7) Uani 1 1 d . . .
O2 O 0.4334(3) 0.44378(18) 0.32221(13) 0.0519(7) Uani 1 1 d . . .
C11 C 0.6985(4) 0.4678(2) 0.31098(18) 0.0458(8) Uani 1 1 d . A .
C12 C 0.5895(4) 0.5053(3) 0.27512(19) 0.0506(9) Uani 1 1 d . . .
H12A H 0.6019 0.5424 0.2456 0.061 Uiso 1 1 calc R . .
C13 C 0.4591(4) 0.4896(2) 0.28132(17) 0.0429(8) Uani 1 1 d . . .
C14 C 0.8332(4) 0.4945(3) 0.3014(2) 0.0642(12) Uani 1 1 d D . .
F1 F 0.9163(19) 0.4446(11) 0.313(2) 0.139(4) Uani 0.256(6) 1 d P A 1
F2 F 0.8299(19) 0.524(2) 0.2482(10) 0.126(3) Uani 0.256(6) 1 d P A 1
F3 F 0.8746(15) 0.5535(18) 0.3374(9) 0.122(3) Uani 0.256(6) 1 d P A 1
F1' F 0.8389(5) 0.5708(3) 0.2922(6) 0.139(4) Uani 0.744(6) 1 d PD A 2
F2' F 0.8662(6) 0.4590(6) 0.2532(3) 0.126(3) Uani 0.744(6) 1 d PD A 2
F3' F 0.9319(5) 0.4801(6) 0.3514(3) 0.122(3) Uani 0.744(6) 1 d PD A 2
S1 S 0.19163(12) 0.51462(10) 0.25229(7) 0.0735(4) Uani 1 1 d . . .
C15 C 0.3469(4) 0.5287(2) 0.23998(18) 0.0460(8) Uani 1 1 d . . .
C16 C 0.3444(5) 0.5774(3) 0.1896(2) 0.0667(13) Uani 1 1 d . . .
H16A H 0.4185 0.5912 0.1746 0.080 Uiso 1 1 calc R . .
C17 C 0.2139(7) 0.6040(4) 0.1636(3) 0.0855(18) Uani 1 1 d . . .
H17A H 0.1931 0.6381 0.1293 0.103 Uiso 1 1 calc R . .
C18 C 0.1245(5) 0.5762(3) 0.1922(3) 0.0756(15) Uani 1 1 d . . .
H18A H 0.0348 0.5889 0.1808 0.091 Uiso 1 1 calc R . .
O3 O 0.5407(3) 0.2981(2) 0.26542(13) 0.0577(7) Uani 1 1 d . . .
O4 O 0.3184(3) 0.28967(19) 0.31738(13) 0.0508(7) Uani 1 1 d . . .
C19 C 0.4496(4) 0.3016(3) 0.21604(19) 0.0531(10) Uani 1 1 d . . .
C20 C 0.3155(4) 0.2970(3) 0.20938(19) 0.0538(10) Uani 1 1 d . . .
H20A H 0.2610 0.3007 0.1691 0.065 Uiso 1 1 calc R . .
C21 C 0.2556(4) 0.2870(2) 0.26101(18) 0.0454(8) Uani 1 1 d . . .
C22 C 0.5021(5) 0.3132(4) 0.1570(2) 0.0758(16) Uani 1 1 d . . .
F4 F 0.5733(3) 0.2496(3) 0.14683(17) 0.1058(13) Uani 1 1 d . . .
F5 F 0.4092(4) 0.3195(3) 0.10438(16) 0.1149(16) Uani 1 1 d . . .
F6 F 0.5839(5) 0.3732(3) 0.16256(19) 0.1276(18) Uani 1 1 d . . .
S2 S 0.03529(14) 0.27395(11) 0.30892(8) 0.0846(4) Uani 1 1 d . . .
C23 C 0.1120(4) 0.2735(3) 0.2481(2) 0.0525(10) Uani 1 1 d . . .
C24 C 0.0227(3) 0.2533(3) 0.1861(2) 0.0606(12) Uani 1 1 d . . .
H24A H 0.0443 0.2486 0.1471 0.073 Uiso 1 1 calc R . .
C25 C -0.1064(5) 0.2427(4) 0.2011(4) 0.095(2) Uani 1 1 d . . .
H25A H -0.1816 0.2298 0.1703 0.114 Uiso 1 1 calc R . .
C26 C -0.1113(5) 0.2523(4) 0.2618(3) 0.0847(18) Uani 1 1 d . . .
H26A H -0.1890 0.2474 0.2760 0.102 Uiso 1 1 calc R . .
O5 O 0.7071(3) 0.23167(19) 0.38820(14) 0.0541(7) Uani 1 1 d . . .
O6 O 0.4813(2) 0.22843(16) 0.43505(12) 0.0444(6) Uani 1 1 d . . .
C27 C 0.7380(4) 0.1773(3) 0.4284(2) 0.0523(10) Uani 1 1 d . . .
C28 C 0.6691(4) 0.1491(3) 0.4699(2) 0.0555(10) Uani 1 1 d . . .
H28A H 0.7082 0.1106 0.4986 0.067 Uiso 1 1 calc R . .
C29 C 0.5404(4) 0.1761(2) 0.47110(18) 0.0435(8) Uani 1 1 d . . .
C30 C 0.8719(6) 0.1395(4) 0.4285(3) 0.0854(18) Uani 1 1 d . . .
F7 F 0.9103(4) 0.0856(3) 0.4722(2) 0.1306(18) Uani 1 1 d . . .
F8 F 0.9669(4) 0.1939(3) 0.4385(3) 0.145(2) Uani 1 1 d . . .
F9 F 0.8717(5) 0.1076(4) 0.3744(2) 0.147(2) Uani 1 1 d . . .
S3 S 0.3135(2) 0.17104(12) 0.51190(11) 0.1051(6) Uani 1 1 d . . .
C31 C 0.4693(4) 0.1404(3) 0.51495(19) 0.0502(9) Uani 1 1 d . . .
C32 C 0.5231(5) 0.0773(2) 0.56717(18) 0.0489(9) Uani 1 1 d . . .
H32A H 0.6068 0.0546 0.5799 0.059 Uiso 1 1 calc R . .
C33 C 0.4001(9) 0.0647(5) 0.5902(4) 0.110(3) Uani 1 1 d . . .
H33A H 0.3969 0.0270 0.6208 0.132 Uiso 1 1 calc R . .
C34 C 0.2941(8) 0.1093(5) 0.5656(4) 0.106(2) Uani 1 1 d . . .
H34A H 0.2148 0.1050 0.5785 0.127 Uiso 1 1 calc R . .

loop_
_atom_site_aniso_label
_atom_site_aniso_U_11
_atom_site_aniso_U_22
_atom_site_aniso_U_33
_atom_site_aniso_U_23
_atom_site_aniso_U_13
_atom_site_aniso_U_12
Eu1 0.03170(11) 0.05305(13) 0.03489(11) 0.00719(7) 0.00701(7) -0.00218(7)
N1 0.0414(17) 0.0553(19) 0.0428(17) 0.0022(14) 0.0053(13) -0.0052(14)
N2 0.0427(17) 0.0500(18) 0.0448(17) 0.0050(14) 0.0091(13) 0.0017(14)
C1 0.044(2) 0.069(3) 0.054(2) 0.001(2) 0.0046(18) -0.005(2)
C2 0.046(2) 0.078(3) 0.066(3) 0.002(2) -0.006(2) -0.005(2)
C3 0.064(3) 0.096(4) 0.053(3) -0.005(3) -0.010(2) -0.001(3)
C4 0.069(3) 0.082(3) 0.050(2) -0.011(2) 0.011(2) -0.007(3)
C5 0.050(2) 0.047(2) 0.045(2) -0.0015(16) 0.0074(17) -0.0083(17)
C6 0.051(2) 0.0430(19) 0.048(2) -0.0013(16) 0.0141(17) -0.0068(16)
C7 0.066(3) 0.093(4) 0.052(2) -0.021(2) 0.020(2) -0.014(3)
C8 0.066(3) 0.103(4) 0.072(3) -0.023(3) 0.034(3) -0.007(3)
C9 0.045(2) 0.080(3) 0.078(3) -0.007(3) 0.021(2) 0.000(2)
C10 0.045(2) 0.069(3) 0.054(2) 0.004(2) 0.0122(18) 0.0053(19)
O1 0.0354(13) 0.0651(18) 0.0529(16) 0.0141(13) 0.0056(11) -0.0055(12)
O2 0.0371(13) 0.0672(18) 0.0528(16) 0.0228(14) 0.0131(12) 0.0018(12)
C11 0.0375(18) 0.056(2) 0.046(2) -0.0017(17) 0.0138(15) -0.0089(16)
C12 0.048(2) 0.057(2) 0.049(2) 0.0145(18) 0.0161(17) -0.0042(18)
C13 0.0427(19) 0.0456(19) 0.0400(18) 0.0042(15) 0.0091(15) -0.0003(15)
C14 0.045(2) 0.077(3) 0.073(3) 0.005(3) 0.020(2) -0.015(2)
F1 0.059(3) 0.077(3) 0.289(11) 0.059(5) 0.055(5) -0.010(2)
F2 0.080(4) 0.199(8) 0.121(4) -0.051(5) 0.069(3) -0.034(4)
F3 0.041(2) 0.200(7) 0.112(4) 0.044(4) -0.009(2) -0.041(3)
F1' 0.059(3) 0.077(3) 0.289(11) 0.059(5) 0.055(5) -0.010(2)
F2' 0.080(4) 0.199(8) 0.121(4) -0.051(5) 0.069(3) -0.034(4)
F3' 0.041(2) 0.200(7) 0.112(4) 0.044(4) -0.009(2) -0.041(3)
S1 0.0438(6) 0.1031(10) 0.0712(8) 0.0158(7) 0.0086(5) 0.0061(6)
C15 0.046(2) 0.045(2) 0.045(2) 0.0030(16) 0.0070(16) -0.0002(16)
C16 0.059(3) 0.068(3) 0.070(3) 0.028(2) 0.008(2) 0.001(2)
C17 0.088(4) 0.078(4) 0.076(4) 0.027(3) -0.012(3) 0.016(3)
C18 0.053(3) 0.075(3) 0.087(4) -0.002(3) -0.009(3) 0.016(2)
O3 0.0354(14) 0.095(2) 0.0428(15) -0.0041(15) 0.0099(12) -0.0035(14)
O4 0.0391(14) 0.0714(19) 0.0416(14) 0.0051(13) 0.0088(11) -0.0086(13)
C19 0.043(2) 0.079(3) 0.0392(19) -0.0034(19) 0.0116(16) -0.009(2)
C20 0.039(2) 0.083(3) 0.0389(19) 0.003(2) 0.0065(16) -0.005(2)
C21 0.0332(17) 0.055(2) 0.047(2) 0.0025(17) 0.0085(15) -0.0027(16)
C22 0.054(3) 0.130(5) 0.048(3) -0.010(3) 0.020(2) -0.017(3)
F4 0.0645(19) 0.180(4) 0.078(2) -0.045(2) 0.0264(17) 0.003(2)
F5 0.085(3) 0.216(5) 0.0448(17) 0.024(2) 0.0186(17) 0.007(3)
F6 0.149(4) 0.169(4) 0.086(2) -0.027(3) 0.071(3) -0.085(3)
S2 0.0563(7) 0.1087(12) 0.0951(11) -0.0004(9) 0.0305(7) -0.0101(7)
C23 0.0356(19) 0.065(3) 0.057(2) 0.004(2) 0.0098(17) -0.0008(17)
C24 0.0165(15) 0.090(3) 0.071(3) 0.010(2) 0.0002(16) -0.0042(17)
C25 0.035(2) 0.129(6) 0.112(5) -0.003(4) 0.001(3) -0.007(3)
C26 0.042(3) 0.096(4) 0.121(5) 0.002(4) 0.030(3) -0.008(3)
O5 0.0445(15) 0.0686(18) 0.0534(16) 0.0102(14) 0.0199(13) 0.0073(13)
O6 0.0386(13) 0.0496(14) 0.0454(14) 0.0076(11) 0.0105(11) -0.0006(11)
C27 0.046(2) 0.061(2) 0.052(2) 0.0044(19) 0.0153(18) 0.0110(18)
C28 0.050(2) 0.062(2) 0.054(2) 0.014(2) 0.0128(19) 0.009(2)
C29 0.047(2) 0.046(2) 0.0382(18) -0.0008(15) 0.0104(16) -0.0027(16)
C30 0.066(3) 0.102(4) 0.098(4) 0.024(4) 0.038(3) 0.032(3)
F7 0.096(3) 0.157(4) 0.154(4) 0.087(3) 0.061(3) 0.076(3)
F8 0.050(2) 0.169(4) 0.221(6) 0.044(4) 0.041(3) 0.019(2)
F9 0.144(4) 0.194(5) 0.122(4) -0.004(3) 0.068(3) 0.090(4)
S3 0.0981(13) 0.1183(15) 0.1166(15) 0.0236(11) 0.0611(12) 0.0086(10)
C31 0.060(2) 0.050(2) 0.044(2) 0.0031(17) 0.0210(18) 0.0005(19)
C32 0.070(3) 0.0444(19) 0.0435(19) 0.0192(16) 0.0354(19) 0.0031(18)
C33 0.138(7) 0.107(5) 0.104(5) 0.048(4) 0.066(5) 0.015(5)
C34 0.118(6) 0.110(5) 0.116(6) 0.013(4) 0.080(5) -0.002(5)

loop_
_atom_type_symbol
_atom_type_description
_atom_type_scat_dispersion_real
_atom_type_scat_dispersion_imag
_atom_type_scat_source
C C 0.0033 0.0016 'International Tables Vol C Tables 4.2.6.8 and 6.1.1.4'
H H 0.0000 0.0000 'International Tables Vol C Tables 4.2.6.8 and 6.1.1.4'
N N 0.0061 0.0033 'International Tables Vol C Tables 4.2.6.8 and 6.1.1.4'
O O 0.0106 0.0060 'International Tables Vol C Tables 4.2.6.8 and 6.1.1.4'
F F 0.0171 0.0103 'International Tables Vol C Tables 4.2.6.8 and 6.1.1.4'
S S 0.1246 0.1234 'International Tables Vol C Tables 4.2.6.8 and 6.1.1.4'
Eu Eu -0.1578 3.6682 'International Tables Vol C Tables 4.2.6.8 and 6.1.1.4'

loop_
_geom_angle_atom_site_label_1
_geom_angle_atom_site_label_2
_geom_angle_atom_site_label_3
_geom_angle
O3 Eu1 O2 82.17(12)
O3 Eu1 O6 119.71(11)
O2 Eu1 O6 135.39(9)
O3 Eu1 O4 72.83(9)
O2 Eu1 O4 74.57(10)
O6 Eu1 O4 76.15(9)
O3 Eu1 O5 80.75(11)
O2 Eu1 O5 153.31(9)
O6 Eu1 O5 71.24(9)
O4 Eu1 O5 119.02(11)
O3 Eu1 O1 77.69(11)
O2 Eu1 O1 71.82(9)
O6 Eu1 O1 146.02(9)
O4 Eu1 O1 137.63(9)
O5 Eu1 O1 84.58(10)
O3 Eu1 N1 146.23(10)
O2 Eu1 N1 105.91(11)
O6 Eu1 N1 77.78(10)
O4 Eu1 N1 140.86(10)
O5 Eu1 N1 78.41(11)
O1 Eu1 N1 74.15(10)
O3 Eu1 N2 148.18(10)
O2 Eu1 N2 73.04(10)
O6 Eu1 N2 69.91(10)
O4 Eu1 N2 81.43(10)
O5 Eu1 N2 129.13(10)
O1 Eu1 N2 111.82(11)
N1 Eu1 N2 62.34(10)
C1 N1 C5 119.1(4)
C1 N1 Eu1 118.4(3)
C5 N1 Eu1 121.8(2)
C10 N2 C6 118.8(4)
C10 N2 Eu1 119.5(3)
C6 N2 Eu1 120.7(3)
N1 C1 C2 122.7(5)
N1 C1 H1A 118.7
C2 C1 H1A 118.7
C3 C2 C1 118.8(5)
C3 C2 H2A 120.6
C1 C2 H2A 120.6
C2 C3 C4 119.3(5)
C2 C3 H3A 120.4
C4 C3 H3A 120.4
C3 C4 C5 120.0(5)
C3 C4 H4A 120.0
C5 C4 H4A 120.0
N1 C5 C4 120.1(4)
N1 C5 C6 116.4(3)
C4 C5 C6 123.5(4)
N2 C6 C7 120.5(4)
N2 C6 C5 116.4(4)
C7 C6 C5 123.1(4)
C8 C7 C6 120.2(5)
C8 C7 H7A 119.9
C6 C7 H7A 119.9
C9 C8 C7 119.0(5)
C9 C8 H8A 120.5
C7 C8 H8A 120.5
C8 C9 C10 118.8(5)
C8 C9 H9A 120.6
C10 C9 H9A 120.6
N2 C10 C9 122.7(4)
N2 C10 H10A 118.6
C9 C10 H10A 118.6
C11 O1 Eu1 130.3(2)
C13 O2 Eu1 132.6(3)
O1 C11 C12 129.5(3)
O1 C11 C14 114.3(4)
C12 C11 C14 116.3(4)
C11 C12 C13 122.5(3)
C11 C12 H12A 118.8
C13 C12 H12A 118.8
O2 C13 C12 123.2(3)
O2 C13 C15 116.9(3)
C12 C13 C15 119.9(3)
F1 C14 F2 110.2(18)
F1 C14 F3 107.3(17)
F2 C14 F3 101.0(14)
F1 C14 F1' 132.6(9)
F2 C14 F1' 57.4(11)
F3 C14 F1' 45.9(9)
F1 C14 F2' 62.9(19)
F2 C14 F2' 53.2(12)
F3 C14 F2' 136.9(9)
F1' C14 F2' 107.3(6)
F1 C14 F3' 46.7(18)
F2 C14 F3' 132.9(9)
F3 C14 F3' 63.7(10)
F1' C14 F3' 104.6(6)
F2' C14 F3' 106.1(6)
F1 C14 C11 113.4(9)
F2 C14 C11 114.3(9)
F3 C14 C11 109.6(9)
F1' C14 C11 112.8(4)
F2' C14 C11 112.6(4)
F3' C14 C11 112.8(4)
C18 S1 C15 91.5(3)
C16 C15 C13 129.5(4)
C16 C15 S1 111.4(3)
C13 C15 S1 119.0(3)
C15 C16 C17 110.8(5)
C15 C16 H16A 124.6
C17 C16 H16A 124.6
C18 C17 C16 113.9(5)
C18 C17 H17A 123.0
C16 C17 H17A 123.0
C17 C18 S1 112.3(4)
C17 C18 H18A 123.9
S1 C18 H18A 123.9
C19 O3 Eu1 130.0(3)
C21 O4 Eu1 134.6(2)
O3 C19 C20 129.2(4)
O3 C19 C22 112.8(4)
C20 C19 C22 118.0(4)
C19 C20 C21 122.9(4)
C19 C20 H20A 118.5
C21 C20 H20A 118.5
O4 C21 C20 123.6(3)
O4 C21 C23 118.0(3)
C20 C21 C23 118.4(4)
F6 C22 F5 110.1(6)
F6 C22 F4 105.6(5)
F5 C22 F4 103.7(5)
F6 C22 C19 111.8(4)
F5 C22 C19 114.6(4)
F4 C22 C19 110.5(5)
C26 S2 C23 92.3(3)
C21 C23 C24 126.9(4)
C21 C23 S2 119.0(3)
C24 C23 S2 114.0(3)
C25 C24 C23 103.5(5)
C25 C24 H24A 128.2
C23 C24 H24A 128.2
C26 C25 C24 116.7(5)
C26 C25 H25A 121.7
C24 C25 H25A 121.7
C25 C26 S2 113.5(4)
C25 C26 H26A 123.3
S2 C26 H26A 123.3
C27 O5 Eu1 133.0(3)
C29 O6 Eu1 137.5(2)
O5 C27 C28 129.1(4)
O5 C27 C30 113.1(4)
C28 C27 C30 117.8(4)
C27 C28 C29 122.6(4)
C27 C28 H28A 118.7
C29 C28 H28A 118.7
O6 C29 C28 123.0(4)
O6 C29 C31 117.2(4)
C28 C29 C31 119.7(4)
F9 C30 F7 107.8(6)
F9 C30 F8 106.5(6)
F7 C30 F8 106.0(6)
F9 C30 C27 111.2(5)
F7 C30 C27 114.6(5)
F8 C30 C27 110.3(5)
C34 S3 C31 92.8(3)
C29 C31 C32 127.4(4)
C29 C31 S3 117.9(3)
C32 C31 S3 114.6(3)
C33 C32 C31 98.9(4)
C33 C32 H32A 130.6
C31 C32 H32A 130.6
C34 C33 C32 118.0(5)
C34 C33 H33A 121.0
C32 C33 H33A 121.0
C33 C34 S3 115.4(5)
C33 C34 H34A 122.3
S3 C34 H34A 122.3

loop_
_geom_bond_atom_site_label_1
_geom_bond_atom_site_label_2
_geom_bond_distance
Eu1 O3 2.333(3)
Eu1 O2 2.357(3)
Eu1 O6 2.363(3)
Eu1 O4 2.370(3)
Eu1 O5 2.370(3)
Eu1 O1 2.376(3)
Eu1 N1 2.565(3)
Eu1 N2 2.597(3)
N1 C1 1.337(5)
N1 C5 1.344(5)
N2 C10 1.330(5)
N2 C6 1.340(5)
C1 C2 1.375(6)
C1 H1A 0.9300
C2 C3 1.355(8)
C2 H2A 0.9300
C3 C4 1.377(7)
C3 H3A 0.9300
C4 C5 1.387(6)
C4 H4A 0.9300
C5 C6 1.479(6)
C6 C7 1.376(6)
C7 C8 1.369(8)
C7 H7A 0.9300
C8 C9 1.353(8)
C8 H8A 0.9300
C9 C10 1.372(6)
C9 H9A 0.9300
C10 H10A 0.9300
O1 C11 1.251(5)
O2 C13 1.256(4)
C11 C12 1.373(6)
C11 C14 1.525(5)
C12 C13 1.411(5)
C12 H12A 0.9300
C13 C15 1.456(5)
C14 F1 1.190(19)
C14 F2 1.26(2)
C14 F3 1.28(3)
C14 F1' 1.314(7)
C14 F2' 1.322(7)
C14 F3' 1.334(7)
S1 C18 1.694(6)
S1 C15 1.706(4)
C15 C16 1.370(6)
C16 C17 1.413(7)
C16 H16A 0.9300
C17 C18 1.317(9)
C17 H17A 0.9300
C18 H18A 0.9300
O3 C19 1.259(5)
O4 C21 1.252(5)
C19 C20 1.365(6)
C19 C22 1.520(6)
C20 C21 1.414(5)
C20 H20A 0.9300
C21 C23 1.466(5)
C22 F6 1.311(7)
C22 F5 1.321(7)
C22 F4 1.353(8)
S2 C26 1.666(6)
S2 C23 1.695(4)
C23 C24 1.491(6)
C24 C25 1.459(7)
C24 H24A 0.9300
C25 C26 1.345(9)
C25 H25A 0.9300
C26 H26A 0.9300
O5 C27 1.262(5)
O6 C29 1.249(5)
C27 C28 1.359(6)
C27 C30 1.527(7)
C28 C29 1.414(6)
C28 H28A 0.9300
C29 C31 1.464(5)
C30 F9 1.298(8)
C30 F7 1.315(7)
C30 F8 1.328(9)
S3 C34 1.618(7)
S3 C31 1.681(5)
C31 C32 1.569(5)
C32 C33 1.488(8)
C32 H32A 0.9300
C33 C34 1.338(10)
C33 H33A 0.9300
C34 H34A 0.9300

loop_
_geom_hbond_atom_site_label_D
_geom_hbond_atom_site_label_H
_geom_hbond_atom_site_label_A
_geom_hbond_distance_DH
_geom_hbond_distance_HA
_geom_hbond_distance_DA
_geom_hbond_angle_DHA
_geom_hbond_site_symmetry_A
C10 H10A O4 0.93 2.58 3.168(6) 121.3 .
C16 H16A F9 0.93 2.64 3.567(7) 171.2 2_655
C17 H17A O6 0.93 2.53 3.341(6) 145.7 2
C25 H25A F4 0.93 2.49 3.256(6) 139.5 1_455
C34 H34A F6 0.93 2.54 3.376(7) 149.3 4_566

loop_
_geom_torsion_atom_site_label_1
_geom_torsion_atom_site_label_2
_geom_torsion_atom_site_label_3
_geom_torsion_atom_site_label_4
_geom_torsion
O3 Eu1 N1 C1 -16.7(4)
O2 Eu1 N1 C1 -116.6(3)
O6 Eu1 N1 C1 109.3(3)
O4 Eu1 N1 C1 158.4(3)
O5 Eu1 N1 C1 36.3(3)
O1 Eu1 N1 C1 -51.3(3)
N2 Eu1 N1 C1 -177.1(4)
O3 Eu1 N1 C5 173.1(3)
O2 Eu1 N1 C5 73.2(3)
O6 Eu1 N1 C5 -60.9(3)
O4 Eu1 N1 C5 -11.7(4)
O5 Eu1 N1 C5 -133.9(3)
O1 Eu1 N1 C5 138.5(3)
N2 Eu1 N1 C5 12.7(3)
O3 Eu1 N2 C10 19.5(4)
O2 Eu1 N2 C10 59.8(3)
O6 Eu1 N2 C10 -94.8(3)
O4 Eu1 N2 C10 -16.5(3)
O5 Eu1 N2 C10 -137.2(3)
O1 Eu1 N2 C10 121.6(3)
N1 Eu1 N2 C10 178.8(3)
O3 Eu1 N2 C6 -172.1(3)
O2 Eu1 N2 C6 -131.7(3)
O6 Eu1 N2 C6 73.6(3)
O4 Eu1 N2 C6 151.9(3)
O5 Eu1 N2 C6 31.2(3)
O1 Eu1 N2 C6 -70.0(3)
N1 Eu1 N2 C6 -12.8(3)
C5 N1 C1 C2 1.9(7)
Eu1 N1 C1 C2 -168.5(4)
N1 C1 C2 C3 0.3(8)
C1 C2 C3 C4 -1.4(9)
C2 C3 C4 C5 0.4(9)
C1 N1 C5 C4 -2.9(6)
Eu1 N1 C5 C4 167.2(3)
C1 N1 C5 C6 177.9(4)
Eu1 N1 C5 C6 -12.0(5)
C3 C4 C5 N1 1.8(7)
C3 C4 C5 C6 -179.1(5)
C10 N2 C6 C7 -0.3(6)
Eu1 N2 C6 C7 -168.8(3)
C10 N2 C6 C5 -179.1(4)
Eu1 N2 C6 C5 12.4(5)
N1 C5 C6 N2 -0.5(5)
C4 C5 C6 N2 -179.6(4)
N1 C5 C6 C7 -179.2(4)
C4 C5 C6 C7 1.7(7)
N2 C6 C7 C8 0.1(8)
C5 C6 C7 C8 178.8(5)
C6 C7 C8 C9 1.2(9)
C7 C8 C9 C10 -2.3(9)
C6 N2 C10 C9 -0.8(7)
Eu1 N2 C10 C9 167.8(4)
C8 C9 C10 N2 2.1(8)
O3 Eu1 O1 C11 60.5(4)
O2 Eu1 O1 C11 -25.2(3)
O6 Eu1 O1 C11 -173.8(3)
O4 Eu1 O1 C11 13.9(4)
O5 Eu1 O1 C11 142.2(4)
N1 Eu1 O1 C11 -138.4(4)
N2 Eu1 O1 C11 -87.7(4)
O3 Eu1 O2 C13 -44.6(4)
O6 Eu1 O2 C13 -169.6(3)
O4 Eu1 O2 C13 -118.9(4)
O5 Eu1 O2 C13 6.0(5)
O1 Eu1 O2 C13 34.9(3)
N1 Eu1 O2 C13 101.8(4)
N2 Eu1 O2 C13 155.5(4)
Eu1 O1 C11 C12 15.5(7)
Eu1 O1 C11 C14 -163.9(3)
O1 C11 C12 C13 3.9(7)
C14 C11 C12 C13 -176.7(4)
Eu1 O2 C13 C12 -32.8(6)
Eu1 O2 C13 C15 148.6(3)
C11 C12 C13 O2 4.2(7)
C11 C12 C13 C15 -177.3(4)
O1 C11 C14 F1 26(2)
C12 C11 C14 F1 -153(2)
O1 C11 C14 F2 153.9(16)
C12 C11 C14 F2 -25.7(16)
O1 C11 C14 F3 -93.6(13)
C12 C11 C14 F3 86.9(13)
O1 C11 C14 F1' -143.0(7)
C12 C11 C14 F1' 37.5(9)
O1 C11 C14 F2' 95.4(7)
C12 C11 C14 F2' -84.1(7)
O1 C11 C14 F3' -24.7(8)
C12 C11 C14 F3' 155.8(6)
O2 C13 C15 C16 -175.9(5)
C12 C13 C15 C16 5.5(7)
O2 C13 C15 S1 3.6(5)
C12 C13 C15 S1 -175.0(3)
C18 S1 C15 C16 -2.0(4)
C18 S1 C15 C13 178.4(4)
C13 C15 C16 C17 -178.6(5)
S1 C15 C16 C17 1.9(6)
C15 C16 C17 C18 -0.7(8)
C16 C17 C18 S1 -0.8(8)
C15 S1 C18 C17 1.6(5)
O2 Eu1 O3 C19 -48.8(4)
O6 Eu1 O3 C19 89.7(4)
O4 Eu1 O3 C19 27.4(4)
O5 Eu1 O3 C19 151.7(4)
O1 Eu1 O3 C19 -121.8(4)
N1 Eu1 O3 C19 -155.8(4)
N2 Eu1 O3 C19 -10.1(5)
O3 Eu1 O4 C21 -21.6(4)
O2 Eu1 O4 C21 64.8(4)
O6 Eu1 O4 C21 -149.2(4)
O5 Eu1 O4 C21 -90.3(4)
O1 Eu1 O4 C21 26.3(5)
N1 Eu1 O4 C21 161.2(4)
N2 Eu1 O4 C21 139.5(4)
Eu1 O3 C19 C20 -25.2(8)
Eu1 O3 C19 C22 154.3(4)
O3 C19 C20 C21 0.0(9)
C22 C19 C20 C21 -179.4(5)
Eu1 O4 C21 C20 10.7(7)
Eu1 O4 C21 C23 -168.7(3)
C19 C20 C21 O4 7.7(8)
C19 C20 C21 C23 -172.9(5)
O3 C19 C22 F6 -52.0(7)
C20 C19 C22 F6 127.5(6)
O3 C19 C22 F5 -178.1(5)
C20 C19 C22 F5 1.4(8)
O3 C19 C22 F4 65.2(6)
C20 C19 C22 F4 -115.3(5)
O4 C21 C23 C24 -167.6(4)
C20 C21 C23 C24 12.9(7)
O4 C21 C23 S2 7.8(6)
C20 C21 C23 S2 -171.7(4)
C26 S2 C23 C21 -177.7(4)
C26 S2 C23 C24 -1.7(4)
C21 C23 C24 C25 177.1(5)
S2 C23 C24 C25 1.5(6)
C23 C24 C25 C26 -0.5(8)
C24 C25 C26 S2 -0.8(9)
C23 S2 C26 C25 1.4(6)
O3 Eu1 O5 C27 -142.1(4)
O2 Eu1 O5 C27 167.1(4)
O6 Eu1 O5 C27 -16.2(4)
O4 Eu1 O5 C27 -77.7(4)
O1 Eu1 O5 C27 139.5(4)
N1 Eu1 O5 C27 64.6(4)
N2 Eu1 O5 C27 25.7(5)
O3 Eu1 O6 C29 87.7(4)
O2 Eu1 O6 C29 -161.5(3)
O4 Eu1 O6 C29 148.3(4)
O5 Eu1 O6 C29 20.6(4)
O1 Eu1 O6 C29 -26.3(5)
N1 Eu1 O6 C29 -61.1(4)
N2 Eu1 O6 C29 -125.9(4)
Eu1 O5 C27 C28 10.4(8)
Eu1 O5 C27 C30 -169.9(4)
O5 C27 C28 C29 3.9(8)
C30 C27 C28 C29 -175.7(5)
Eu1 O6 C29 C28 -17.1(6)
Eu1 O6 C29 C31 164.6(3)
C27 C28 C29 O6 -1.2(7)
C27 C28 C29 C31 177.0(4)
O5 C27 C30 F9 -60.9(7)
C28 C27 C30 F9 118.8(6)
O5 C27 C30 F7 176.5(6)
C28 C27 C30 F7 -3.8(9)
O5 C27 C30 F8 57.0(7)
C28 C27 C30 F8 -123.3(6)
O6 C29 C31 C32 -176.5(4)
C28 C29 C31 C32 5.2(6)
O6 C29 C31 S3 1.6(5)
C28 C29 C31 S3 -176.8(4)
C34 S3 C31 C29 177.3(4)
C34 S3 C31 C32 -4.4(5)
C29 C31 C32 C33 -176.8(5)
S3 C31 C32 C33 5.2(5)
C31 C32 C33 C34 -3.9(9)
C32 C33 C34 S3 1.2(11)
C31 S3 C34 C33 2.0(8)
